data_4085420
loop_
_publ_author_name
'Gardner, Benedict M.'
'Lewis, William'
'Blake, Alexander J.'
'Liddle, Stephen T.'

_publ_section_title
;
 Thorium Triamidoamine Complexes: Synthesis of an Unusual Dinuclear
 Tuck-in--Tuck-over Thorium Metallacycle Featuring the Longest Known
 Thorium&#x2212;\s-Alkyl Bond
;
_journal_issue 11
_journal_name_full Organometallics
_journal_page_first 2386
_journal_paper_doi 10.1021/om501177s
_journal_volume 34
_journal_year 2015
_chemical_formula_moiety 'C48 H112 N8 O2 Si6 Th2'
_chemical_formula_sum 'C48 H112 N8 O2 Si6 Th2'
_chemical_formula_weight 1466.07
_space_group_crystal_system monoclinic
_space_group_IT_number 14
_space_group_name_Hall '-P 2yn'
_space_group_name_H-M_alt 'P 1 21/n 1'
_symmetry_space_group_name_Hall '-P 2yn'
_symmetry_space_group_name_H-M 'P 1 21/n 1'
_atom_sites_solution_hydrogens 'geom, Me from difmap'
_atom_sites_solution_primary direct
_atom_sites_solution_secondary difmap
_audit_creation_date 2014-10-01
_audit_creation_method
;
Olex2 1.2
(compiled 2014.09.19 svn.r3010 for OlexSys, GUI svn.r4874)
;
_cell_angle_alpha 90
_cell_angle_beta 94.3624(17)
_cell_angle_gamma 90
_cell_formula_units_Z 4
_cell_length_a 14.3210(3)
_cell_length_b 22.3137(4)
_cell_length_c 20.5302(4)
_cell_measurement_reflns_used 32027
_cell_measurement_temperature 120(2)
_cell_measurement_theta_max 74.5472
_cell_measurement_theta_min 3.6338
_cell_volume 6541.5(2)
_computing_cell_refinement
;
CrysAlisPro, Agilent Technologies,
Version 1.171.36.21 (release 14-08-2012 CrysAlis171 .NET)
(compiled Sep 14 2012,17:21:16)
;
_computing_data_collection
;
CrysAlisPro, Agilent Technologies,
Version 1.171.36.21 (release 14-08-2012 CrysAlis171 .NET)
(compiled Sep 14 2012,17:21:16)
;
_computing_data_reduction
;
CrysAlisPro, Agilent Technologies,
Version 1.171.36.21 (release 14-08-2012 CrysAlis171 .NET)
(compiled Sep 14 2012,17:21:16)
;
_computing_molecular_graphics 'Olex2 (Dolomanov et al., 2009)'
_computing_publication_material 'Olex2 (Dolomanov et al., 2009)'
_computing_structure_refinement 'ShelXL (Sheldrick, 2008)'
_diffrn_ambient_temperature 120(2)
_diffrn_detector 'CCD area detector'
_diffrn_detector_area_resol_mean 10.3613
_diffrn_detector_type 'Agilent Diffraction Atlas detector'
_diffrn_measured_fraction_theta_full 1.000
_diffrn_measured_fraction_theta_max 0.986
_diffrn_measurement_details
;
  1 omega -100.00  -55.00   1.0000   10.0000
omega____ theta____ kappa____ phi______ frames
    -      -43.9127 -153.0000   67.0000 45

  2 omega  -70.00  -12.00   1.0000   10.0000
omega____ theta____ kappa____ phi______ frames
    -      -43.9127   77.0000  150.0000 58

  3 omega   26.00  111.00   1.0000   10.0000
omega____ theta____ kappa____ phi______ frames
    -       43.9127   57.0000  -30.0000 85

  4 omega -101.00  -75.00   1.0000   40.0000
omega____ theta____ kappa____ phi______ frames
    -      -60.0000 -125.0000  -60.0000 26

  5 omega   29.00   88.00   1.0000   40.0000
omega____ theta____ kappa____ phi______ frames
    -      105.8472  -95.0000  120.0000 59

  6 omega  115.00  158.00   1.0000   40.0000
omega____ theta____ kappa____ phi______ frames
    -      105.8472   45.0000  150.0000 43

  7 omega   34.00   67.00   1.0000   40.0000
omega____ theta____ kappa____ phi______ frames
    -      105.8472  -30.0000  -90.0000 33

  8 omega   47.00   74.00   1.0000   40.0000
omega____ theta____ kappa____ phi______ frames
    -      105.8472  -45.0000  120.0000 27

  9 omega   36.00  109.00   1.0000   40.0000
omega____ theta____ kappa____ phi______ frames
    -      105.8472 -121.0000   51.0000 73

 10 omega   27.00   97.00   1.0000   40.0000
omega____ theta____ kappa____ phi______ frames
    -      105.8472  -95.0000   60.0000 70

 11 omega   72.00  101.00   1.0000   40.0000
omega____ theta____ kappa____ phi______ frames
    -      105.8472 -125.0000 -150.0000 29

 12 omega   79.00  158.00   1.0000   40.0000
omega____ theta____ kappa____ phi______ frames
    -      105.8472   77.0000 -150.0000 79

 13 omega   40.00   68.00   1.0000   40.0000
omega____ theta____ kappa____ phi______ frames
    -      105.8472  -30.0000   30.0000 28

 14 omega   90.00  120.00   1.0000   40.0000
omega____ theta____ kappa____ phi______ frames
    -      105.8472 -125.0000  -90.0000 30

 15 omega   41.00   70.00   1.0000   40.0000
omega____ theta____ kappa____ phi______ frames
    -      105.8472  -45.0000  150.0000 29

 16 omega   45.00   71.00   1.0000   40.0000
omega____ theta____ kappa____ phi______ frames
    -      105.8472  -45.0000 -120.0000 26

 17 omega  -24.00   69.00   1.0000   10.0000
omega____ theta____ kappa____ phi______ frames
    -       43.9127  -57.0000 -120.0000 93

 18 omega   14.00  115.00   1.0000   10.0000
omega____ theta____ kappa____ phi______ frames
    -       43.9127   77.0000 -150.0000 101

 19 omega   19.00  112.00   1.0000   10.0000
omega____ theta____ kappa____ phi______ frames
    -       43.9127   57.0000  120.0000 93

 20 omega -131.00  -30.00   1.0000   40.0000
omega____ theta____ kappa____ phi______ frames
    -      -60.0000  -77.0000   30.0000 101

 21 omega   76.00  158.00   1.0000   40.0000
omega____ theta____ kappa____ phi______ frames
    -      105.8472   77.0000 -120.0000 82

 22 omega   36.00   77.00   1.0000   40.0000
omega____ theta____ kappa____ phi______ frames
    -      105.8472  -45.0000 -150.0000 41

 23 omega   85.00  158.00   1.0000   40.0000
omega____ theta____ kappa____ phi______ frames
    -      105.8472   30.0000  120.0000 73

 24 omega   27.00  110.00   1.0000   40.0000
omega____ theta____ kappa____ phi______ frames
    -      105.8472  -95.0000 -120.0000 83

 25 omega   83.00  158.00   1.0000   40.0000
omega____ theta____ kappa____ phi______ frames
    -      105.8472   45.0000  -60.0000 75

 26 omega   33.00   69.00   1.0000   40.0000
omega____ theta____ kappa____ phi______ frames
    -      105.8472  -30.0000   90.0000 36

 27 omega   76.00  158.00   1.0000   40.0000
omega____ theta____ kappa____ phi______ frames
    -      105.8472   77.0000 -180.0000 82

 28 omega   66.00  158.00   1.0000   40.0000
omega____ theta____ kappa____ phi______ frames
    -      105.8472   15.0000   60.0000 92

 29 omega -112.00  -19.00   1.0000   10.0000
omega____ theta____ kappa____ phi______ frames
    -      -43.9127  -57.0000   90.0000 93

 30 omega -113.00  -55.00   1.0000   10.0000
omega____ theta____ kappa____ phi______ frames
    -      -43.9127 -153.0000 -108.0000 58

 31 omega   14.00  115.00   1.0000   10.0000
omega____ theta____ kappa____ phi______ frames
    -       43.9127   77.0000  -60.0000 101

 32 omega   80.00  105.00   1.0000   40.0000
omega____ theta____ kappa____ phi______ frames
    -      105.8472   61.0000   60.0000 25

 33 omega   76.00  158.00   1.0000   40.0000
omega____ theta____ kappa____ phi______ frames
    -      105.8472   77.0000  120.0000 82

 34 omega   80.00  158.00   1.0000   40.0000
omega____ theta____ kappa____ phi______ frames
    -      105.8472   61.0000  -30.0000 78
;
_diffrn_measurement_device '\k-geometry diffractometer'
_diffrn_measurement_device_type 'SuperNova-Duo, Atlas'
_diffrn_measurement_method '\w scans'
_diffrn_orient_matrix_UB_11 0.1034965000
_diffrn_orient_matrix_UB_12 0.0029634000
_diffrn_orient_matrix_UB_13 0.0263995000
_diffrn_orient_matrix_UB_21 0.0009707000
_diffrn_orient_matrix_UB_22 -0.0685425000
_diffrn_orient_matrix_UB_23 0.0091809000
_diffrn_orient_matrix_UB_31 0.0304759000
_diffrn_orient_matrix_UB_32 -0.0079441000
_diffrn_orient_matrix_UB_33 -0.0698364000
_diffrn_radiation_collimation 'focusing mirrors'
_diffrn_radiation_monochromator mirror
_diffrn_radiation_probe x-ray
_diffrn_radiation_type CuK\a
_diffrn_radiation_wavelength 1.54184
_diffrn_reflns_av_R_equivalents 0.0645
_diffrn_reflns_av_unetI/netI 0.0303
_diffrn_reflns_Laue_measured_fraction_full 1.000
_diffrn_reflns_Laue_measured_fraction_max 0.986
_diffrn_reflns_limit_h_max 17
_diffrn_reflns_limit_h_min -17
_diffrn_reflns_limit_k_max 27
_diffrn_reflns_limit_k_min -27
_diffrn_reflns_limit_l_max 23
_diffrn_reflns_limit_l_min -25
_diffrn_reflns_number 87133
_diffrn_reflns_point_group_measured_fraction_full 1.000
_diffrn_reflns_point_group_measured_fraction_max 0.986
_diffrn_reflns_theta_full 67.500
_diffrn_reflns_theta_max 74.720
_diffrn_reflns_theta_min 3.637
_diffrn_source 'microfocus sealed tube'
_diffrn_source_target Cu
_diffrn_source_type 'Agilent Diffraction microfocus tube'
_diffrn_standards_number 0
_exptl_absorpt_coefficient_mu 15.911
_exptl_absorpt_correction_T_max 0.458
_exptl_absorpt_correction_T_min 0.185
_exptl_absorpt_correction_type gaussian
_exptl_absorpt_process_details
;
CrysAlisPro, Agilent Technologies,
Version 1.171.36.21 (release 14-08-2012 CrysAlis171 .NET)
(compiled Sep 14 2012,17:21:16)
Numerical absorption correction based on gaussian integration over
            a multifaceted crystal model
;
_exptl_crystal_colour colourless
_exptl_crystal_colour_primary colourless
_exptl_crystal_density_diffrn 1.489
_exptl_crystal_density_method 'not measured'
_exptl_crystal_description block
_exptl_crystal_F_000 2944
_exptl_crystal_size_max 0.1685
_exptl_crystal_size_mid 0.1117
_exptl_crystal_size_min 0.0796
_refine_diff_density_max 4.319
_refine_diff_density_min -2.033
_refine_diff_density_rms 0.130
_refine_ls_extinction_method none
_refine_ls_goodness_of_fit_ref 1.038
_refine_ls_hydrogen_treatment constr
_refine_ls_matrix_type full
_refine_ls_number_parameters 770
_refine_ls_number_reflns 13232
_refine_ls_number_restraints 1264
_refine_ls_restrained_S_all 1.012
_refine_ls_R_factor_all 0.0531
_refine_ls_R_factor_gt 0.0455
_refine_ls_shift/su_max 0.002
_refine_ls_shift/su_mean 0.000
_refine_ls_structure_factor_coef Fsqd
_refine_ls_weighting_details 'w=1/[\s^2^(Fo^2^)+(0.0524P)^2^+31.9469P] where P=(Fo^2^+2Fc^2^)/3'
_refine_ls_weighting_scheme calc
_refine_ls_wR_factor_gt 0.1128
_refine_ls_wR_factor_ref 0.1184
_reflns_Friedel_coverage 0.000
_reflns_number_gt 11326
_reflns_number_total 13232
_reflns_threshold_expression 'I > 2\s(I)'
_cod_data_source_file om501177s_si_001.cif
_cod_data_source_block 6
_cod_depositor_comments 'Adding full bibliography for 4085415--4085420.cif.'
_cod_database_code 4085420
_nottingham_internal_coll_name THBGLP
_nottingham_internal_coll_number 12008
_nottingham_internal_coll_client BMG/STL
_nottingham_internal_coll_type custom
_nottingham_internal_coll_frame_time '10s, 40s'
_nottingham_internal_coll_frame_width '1 degree'
_nottingham_internal_coll_frame_method '\w scans'
_nottingham_internal_coll_user pczbg
_nottingham_internal_coll_date 19/11/2012
_nottingham_internal_coll_location NOTTS
_nottingham_internal_process_user pczbg
_nottingham_internal_process_date 20/11/2012
_nottingham_internal_solution_user BMG
_nottingham_internal_solution_date 20/11/2012
_nottingham_internal_refinement_user BMG
_nottingham_internal_refinement_date 01/10/2014
_nottingham_internal_self_validation_user BMG
_nottingham_internal_self_validation_date 01/10/2014
_nottingham_internal_self_archive_date 02/10/2014
_nottingham_internal_validation_user pczwl
_nottingham_internal_validation_date 10/11/2014
_nottingham_internal_archive_date 10/11/2014
_chemical_oxdiff_formula 'C48 H112 N8 Si6 Th2'
_chemical_oxdiff_usercomment 'THBGLP #12008 IN FOMBLIN FILM ON MICROMOUNT FOR BG/STL'
_shelx_space_group_comment
;
The symmetry employed for this shelxl refinement is uniquely defined
by the following loop, which should always be used as a source of
symmetry information in preference to the above space-group names.
They are only intended as comments.
;
_reflns_odcompleteness_completeness 99.97
_reflns_odcompleteness_iscentric 1
_reflns_odcompleteness_theta 67.13
_olex2_refinement_description
;
1. Fixed Uiso
 At 1.2 times of:
  All C(H,H) groups, All C(H,H,H,H) groups
 At 1.5 times of:
  All C(H,H,H) groups
2. Restrained distances
 C12A-C11A \\sim C13A-C11A \\sim C14A-C11A \\sim C12-C11 \\sim C13-C11 \\sim
C14-C11
 with sigma of 0.02
 C37-C35 \\sim C37A-C35A \\sim C38-C35 \\sim C38A-C35A \\sim C36A-C35A \\sim
C36-C35
 with sigma of 0.02
 Si5A-N6A \\sim Si5-N6
 with sigma of 0.02
 Si5-C35 \\sim Si5A-C35A
 with sigma of 0.02
 Si5-C33 \\sim Si5A-C33A \\sim Si5A-C34A \\sim Si5-C34
 with sigma of 0.02
 Si2A-N2 \\sim Si2-N2
 with sigma of 0.02
 Si2A-C11A \\sim Si2-C11
 with sigma of 0.02
 Si2-C10 \\sim Si2-C9 \\sim Si2A-C10A \\sim Si2A-C9A
 with sigma of 0.02
3. Uiso/Uaniso restraints and constraints
All non-hydrogen atoms have similar U: within 1.7A with sigma of 0.02 and sigma
for terminal atoms of 0.04
4. Rigid body (RIGU) restrains
 All non-hydrogen atoms
 with sigma for 1-2 distances of 0.004 and sigma for 1-3 distances of 0.004
5. Others
 Sof(Si2A)=Sof(C9A)=Sof(H9AA)=Sof(H9AB)=Sof(H9AC)=Sof(C10A)=Sof(H10D)=
 Sof(H10E)=Sof(H10F)=Sof(C11A)=Sof(C12A)=Sof(H12D)=Sof(H12E)=Sof(H12F)=
 Sof(C13A)=Sof(H13D)=Sof(H13E)=Sof(H13F)=Sof(C14A)=Sof(H14D)=Sof(H14E)=
 Sof(H14F)=1-FVAR(1)
 Sof(Si2)=Sof(C9)=Sof(H9A)=Sof(H9B)=Sof(H9C)=Sof(C10)=Sof(H10A)=Sof(H10B)=
 Sof(H10C)=Sof(C11)=Sof(C12)=Sof(H12A)=Sof(H12B)=Sof(H12C)=Sof(C13)=Sof(H13A)=
 Sof(H13B)=Sof(H13C)=Sof(C14)=Sof(H14A)=Sof(H14B)=Sof(H14C)=FVAR(1)
 Sof(N6A)=Sof(Si5A)=Sof(C33A)=Sof(H33D)=Sof(H33E)=Sof(H33F)=Sof(C34A)=
 Sof(H34D)=Sof(H34E)=Sof(H34F)=Sof(C35A)=Sof(C36A)=Sof(H36D)=Sof(H36E)=
 Sof(H36F)=Sof(C37A)=Sof(H37D)=Sof(H37E)=Sof(H37F)=Sof(C38A)=Sof(H38D)=
 Sof(H38E)=Sof(H38F)=Sof(H39C)=Sof(H39D)=1-FVAR(2)
 Sof(N6)=Sof(Si5)=Sof(C33)=Sof(H33A)=Sof(H33B)=Sof(H33C)=Sof(C34)=Sof(H34A)=
 Sof(H34B)=Sof(H34C)=Sof(C35)=Sof(C36)=Sof(H36A)=Sof(H36B)=Sof(H36C)=Sof(C37)=
 Sof(H37A)=Sof(H37B)=Sof(H37C)=Sof(C38)=Sof(H38A)=Sof(H38B)=Sof(H38C)=Sof(H39A)=
 Sof(H39B)=FVAR(2)
6.a Secondary CH2 refined with riding coordinates:
 C1(H1A,H1B), C7(H7A,H7B), C8(H8A,H8B), C15(H15A,H15B), C16(H16A,H16B),
 C23(H23A,H23B), C24(H24A,H24B), C25(H25A,H25B), C31(H31A,H31B), C32(H32A,H32B),
  C39(H39C,H39D), C39(H39A,H39B), C40(H40A,H40B), C47(H47A,H47B), C48(H48A,H48B)
6.b Idealised Me refined as rotating group:
 C2(H2A,H2B,H2C), C4(H4A,H4B,H4C), C5(H5A,H5B,H5C), C6(H6A,H6B,H6C), C9(H9A,
 H9B,H9C), C9A(H9AA,H9AB,H9AC), C10(H10A,H10B,H10C), C10A(H10D,H10E,H10F),
 C12(H12A,H12B,H12C), C12A(H12D,H12E,H12F), C13(H13A,H13B,H13C), C13A(H13D,H13E,
 H13F), C14(H14A,H14B,H14C), C14A(H14D,H14E,H14F), C17(H17A,H17B,H17C),
 C18(H18A,H18B,H18C), C20(H20A,H20B,H20C), C21(H21A,H21B,H21C), C22(H22A,H22B,
 H22C), C26(H26A,H26B,H26C), C28(H28A,H28B,H28C), C29(H29A,H29B,H29C), C30(H30A,
 H30B,H30C), C33(H33A,H33B,H33C), C33A(H33D,H33E,H33F), C34(H34A,H34B,H34C),
 C34A(H34D,H34E,H34F), C36(H36A,H36B,H36C), C36A(H36D,H36E,H36F), C37(H37A,H37B,
 H37C), C37A(H37D,H37E,H37F), C38(H38A,H38B,H38C), C38A(H38D,H38E,H38F),
 C41(H41A,H41B,H41C), C42(H42A,H42B,H42C), C44(H44A,H44B,H44C), C45(H45A,H45B,
 H45C), C46(H46A,H46B,H46C)
;
_shelx_shelxl_version_number 2014/7
_olex2_submission_original_sample_id THBGLP
_olex2_submission_special_instructions 'No special instructions were received'

loop_
_space_group_symop_operation_xyz
'x, y, z'
'-x+1/2, y+1/2, -z+1/2'
'-x, -y, -z'
'x-1/2, -y-1/2, z-1/2'

loop_
_atom_site_label
_atom_site_type_symbol
_atom_site_fract_x
_atom_site_fract_y
_atom_site_fract_z
_atom_site_U_iso_or_equiv
_atom_site_adp_type
_atom_site_occupancy
_atom_site_site_symmetry_order
_atom_site_calc_flag
_atom_site_refinement_flags_posn
_atom_site_refinement_flags_occupancy
_atom_site_disorder_assembly
_atom_site_disorder_group
Th1 Th 0.53551(2) 0.29336(2) 0.56303(2) 0.03648(7) Uani 1 1 d . . . .
O1 O 0.4732(4) 0.2900(2) 0.6695(2) 0.0468(11) Uani 1 1 d . . . .
N1 N 0.4314(5) 0.3752(3) 0.5684(3) 0.0515(14) Uani 1 1 d . . . .
Si1 Si 0.38100(17) 0.39619(9) 0.63787(10) 0.0540(5) Uani 1 1 d . . . .
C1 C 0.3992(5) 0.3276(3) 0.6920(3) 0.0485(15) Uani 1 1 d . . . .
H1A H 0.4161 0.3404 0.7376 0.058 Uiso 1 1 calc R . . .
H1B H 0.3402 0.3044 0.6914 0.058 Uiso 1 1 calc R . . .
C2 C 0.4390(8) 0.4642(4) 0.6781(5) 0.075(3) Uani 1 1 d . . . .
H2A H 0.5004 0.4530 0.6988 0.113 Uiso 1 1 calc GR . . .
H2B H 0.3997 0.4799 0.7112 0.113 Uiso 1 1 calc GR . . .
H2C H 0.4469 0.4951 0.6450 0.113 Uiso 1 1 calc GR . . .
C3 C 0.2493(7) 0.4112(4) 0.6281(4) 0.0667(19) Uani 1 1 d . . . .
C4 C 0.2127(7) 0.4127(5) 0.6967(5) 0.077(2) Uani 1 1 d . . . .
H4A H 0.2184 0.3728 0.7165 0.115 Uiso 1 1 calc GR . . .
H4B H 0.1468 0.4250 0.6933 0.115 Uiso 1 1 calc GR . . .
H4C H 0.2496 0.4415 0.7241 0.115 Uiso 1 1 calc GR . . .
C5 C 0.2262(8) 0.4730(5) 0.5964(5) 0.087(3) Uani 1 1 d . . . .
H5A H 0.2677 0.5035 0.6171 0.131 Uiso 1 1 calc GR . . .
H5B H 0.1609 0.4834 0.6023 0.131 Uiso 1 1 calc GR . . .
H5C H 0.2354 0.4711 0.5496 0.131 Uiso 1 1 calc GR . . .
C6 C 0.2009(7) 0.3608(5) 0.5872(5) 0.077(2) Uani 1 1 d . . . .
H6A H 0.2256 0.3597 0.5440 0.116 Uiso 1 1 calc GR . . .
H6B H 0.1333 0.3682 0.5824 0.116 Uiso 1 1 calc GR . . .
H6C H 0.2130 0.3223 0.6093 0.116 Uiso 1 1 calc GR . . .
C7 C 0.4143(8) 0.4161(4) 0.5128(4) 0.072(2) Uani 1 1 d . . . .
H7A H 0.3532 0.4060 0.4897 0.086 Uiso 1 1 calc R . . .
H7B H 0.4099 0.4575 0.5296 0.086 Uiso 1 1 calc R . . .
C8 C 0.4861(7) 0.4142(4) 0.4664(4) 0.066(2) Uani 1 1 d . . . .
H8A H 0.4622 0.4343 0.4255 0.080 Uiso 1 1 calc R . . .
H8B H 0.5416 0.4367 0.4846 0.080 Uiso 1 1 calc R . . .
N2 N 0.4833(4) 0.2329(2) 0.4744(3) 0.0428(11) Uani 1 1 d . . . .
Si2 Si 0.4768(3) 0.15890(15) 0.44982(17) 0.0407(11) Uani 0.515(6) 1 d . P A 1
Si2A Si 0.5345(3) 0.17694(18) 0.42659(18) 0.0455(12) Uani 0.485(6) 1 d . P A 2
C9 C 0.3558(10) 0.1315(8) 0.4208(9) 0.059(4) Uani 0.515(6) 1 d . P A 1
H9A H 0.3097 0.1486 0.4485 0.089 Uiso 0.515(6) 1 calc GR P A 1
H9B H 0.3539 0.0877 0.4234 0.089 Uiso 0.515(6) 1 calc GR P A 1
H9C H 0.3410 0.1441 0.3754 0.089 Uiso 0.515(6) 1 calc GR P A 1
C9A C 0.6665(9) 0.1741(9) 0.4430(8) 0.055(4) Uani 0.485(6) 1 d . P A 2
H9AA H 0.6952 0.2048 0.4169 0.083 Uiso 0.485(6) 1 calc GR P A 2
H9AB H 0.6893 0.1345 0.4311 0.083 Uiso 0.485(6) 1 calc GR P A 2
H9AC H 0.6831 0.1815 0.4895 0.083 Uiso 0.485(6) 1 calc GR P A 2
C10 C 0.5192(14) 0.1090(7) 0.5200(8) 0.060(4) Uani 0.515(6) 1 d . P A 1
H10A H 0.5877 0.1109 0.5261 0.090 Uiso 0.515(6) 1 calc GR P A 1
H10B H 0.4997 0.0676 0.5105 0.090 Uiso 0.515(6) 1 calc GR P A 1
H10C H 0.4922 0.1225 0.5599 0.090 Uiso 0.515(6) 1 calc GR P A 1
C10A C 0.5126(18) 0.1926(9) 0.3358(6) 0.056(4) Uani 0.485(6) 1 d . P A 2
H10D H 0.4471 0.1837 0.3218 0.084 Uiso 0.485(6) 1 calc GR P A 2
H10E H 0.5538 0.1674 0.3115 0.084 Uiso 0.485(6) 1 calc GR P A 2
H10F H 0.5255 0.2349 0.3273 0.084 Uiso 0.485(6) 1 calc GR P A 2
C11 C 0.5533(11) 0.1433(6) 0.3804(7) 0.068(3) Uani 0.515(6) 1 d . P A 1
C11A C 0.4850(10) 0.1002(6) 0.4420(6) 0.055(3) Uani 0.485(6) 1 d . P A 2
C12 C 0.5497(18) 0.0770(7) 0.3610(12) 0.089(5) Uani 0.515(6) 1 d . P A 1
H12A H 0.5748 0.0525 0.3979 0.134 Uiso 0.515(6) 1 calc GR P A 1
H12B H 0.5874 0.0706 0.3237 0.134 Uiso 0.515(6) 1 calc GR P A 1
H12C H 0.4847 0.0654 0.3489 0.134 Uiso 0.515(6) 1 calc GR P A 1
C12A C 0.5175(16) 0.0775(9) 0.5104(8) 0.066(4) Uani 0.485(6) 1 d . P A 2
H12D H 0.5858 0.0733 0.5140 0.099 Uiso 0.485(6) 1 calc GR P A 2
H12E H 0.4886 0.0385 0.5177 0.099 Uiso 0.485(6) 1 calc GR P A 2
H12F H 0.4988 0.1062 0.5431 0.099 Uiso 0.485(6) 1 calc GR P A 2
C13 C 0.521(2) 0.1763(11) 0.3179(9) 0.085(6) Uani 0.515(6) 1 d . P A 1
H13A H 0.4522 0.1802 0.3151 0.127 Uiso 0.515(6) 1 calc GR P A 1
H13B H 0.5394 0.1537 0.2801 0.127 Uiso 0.515(6) 1 calc GR P A 1
H13C H 0.5491 0.2163 0.3181 0.127 Uiso 0.515(6) 1 calc GR P A 1
C13A C 0.3776(11) 0.1018(8) 0.4358(10) 0.062(4) Uani 0.485(6) 1 d . P A 2
H13D H 0.3554 0.1308 0.4669 0.093 Uiso 0.485(6) 1 calc GR P A 2
H13E H 0.3532 0.0619 0.4452 0.093 Uiso 0.485(6) 1 calc GR P A 2
H13F H 0.3556 0.1136 0.3913 0.093 Uiso 0.485(6) 1 calc GR P A 2
C14 C 0.6533(13) 0.1615(11) 0.4027(12) 0.091(5) Uani 0.515(6) 1 d . P A 1
H14A H 0.6522 0.1983 0.4286 0.136 Uiso 0.515(6) 1 calc GR P A 1
H14B H 0.6887 0.1685 0.3644 0.136 Uiso 0.515(6) 1 calc GR P A 1
H14C H 0.6831 0.1294 0.4294 0.136 Uiso 0.515(6) 1 calc GR P A 1
C14A C 0.5172(16) 0.0543(7) 0.3917(9) 0.068(4) Uani 0.485(6) 1 d . P A 2
H14D H 0.4944 0.0668 0.3476 0.101 Uiso 0.485(6) 1 calc GR P A 2
H14E H 0.4918 0.0147 0.4010 0.101 Uiso 0.485(6) 1 calc GR P A 2
H14F H 0.5858 0.0524 0.3948 0.101 Uiso 0.485(6) 1 calc GR P A 2
C15 C 0.4063(6) 0.2687(3) 0.4428(4) 0.0580(17) Uani 1 1 d . . . .
H15A H 0.3653 0.2830 0.4763 0.070 Uiso 1 1 calc R . . .
H15B H 0.3683 0.2433 0.4114 0.070 Uiso 1 1 calc R . . .
C16 C 0.4437(7) 0.3217(4) 0.4074(4) 0.065(2) Uani 1 1 d . . . .
H16A H 0.4726 0.3079 0.3678 0.078 Uiso 1 1 calc R . . .
H16B H 0.3917 0.3493 0.3937 0.078 Uiso 1 1 calc R . . .
N3 N 0.6710(5) 0.3451(3) 0.5388(3) 0.0539(15) Uani 1 1 d . . . .
Si3 Si 0.73494(16) 0.38592(11) 0.59879(10) 0.0578(5) Uani 1 1 d . . . .
C17 C 0.7131(7) 0.4682(4) 0.5988(4) 0.072(2) Uani 1 1 d . . . .
H17A H 0.7128 0.4836 0.5541 0.107 Uiso 1 1 calc GR . . .
H17B H 0.7627 0.4882 0.6264 0.107 Uiso 1 1 calc GR . . .
H17C H 0.6524 0.4762 0.6161 0.107 Uiso 1 1 calc GR . . .
C18 C 0.7011(7) 0.3535(5) 0.6773(4) 0.078(3) Uani 1 1 d . . . .
H18A H 0.6327 0.3503 0.6762 0.118 Uiso 1 1 calc GR . . .
H18B H 0.7238 0.3795 0.7135 0.118 Uiso 1 1 calc GR . . .
H18C H 0.7289 0.3136 0.6834 0.118 Uiso 1 1 calc GR . . .
C19 C 0.8656(7) 0.3771(4) 0.5948(5) 0.071(2) Uani 1 1 d . . . .
C20 C 0.9155(7) 0.3925(6) 0.6632(5) 0.093(3) Uani 1 1 d . . . .
H20A H 0.9024 0.4343 0.6742 0.140 Uiso 1 1 calc GR . . .
H20B H 0.9832 0.3869 0.6619 0.140 Uiso 1 1 calc GR . . .
H20C H 0.8921 0.3660 0.6964 0.140 Uiso 1 1 calc GR . . .
C21 C 0.8891(7) 0.3098(5) 0.5750(5) 0.073(2) Uani 1 1 d . . . .
H21A H 0.8590 0.2819 0.6037 0.110 Uiso 1 1 calc GR . . .
H21B H 0.9571 0.3037 0.5796 0.110 Uiso 1 1 calc GR . . .
H21C H 0.8658 0.3026 0.5295 0.110 Uiso 1 1 calc GR . . .
C22 C 0.9014(6) 0.4248(4) 0.5461(4) 0.070(2) Uani 1 1 d . . . .
H22A H 0.8668 0.4202 0.5033 0.106 Uiso 1 1 calc GR . . .
H22B H 0.9684 0.4187 0.5417 0.106 Uiso 1 1 calc GR . . .
H22C H 0.8912 0.4652 0.5629 0.106 Uiso 1 1 calc GR . . .
C23 C 0.6840(6) 0.3662(5) 0.4712(4) 0.068(2) Uani 1 1 d . . . .
H23A H 0.7424 0.3487 0.4564 0.082 Uiso 1 1 calc R . . .
H23B H 0.6908 0.4103 0.4715 0.082 Uiso 1 1 calc R . . .
C24 C 0.6037(7) 0.3491(4) 0.4243(4) 0.068(2) Uani 1 1 d . . . .
H24A H 0.6036 0.3753 0.3854 0.081 Uiso 1 1 calc R . . .
H24B H 0.6127 0.3073 0.4098 0.081 Uiso 1 1 calc R . . .
N4 N 0.5145(5) 0.3536(3) 0.4513(3) 0.0488(12) Uani 1 1 d . . . .
Th2 Th 0.51123(2) 0.20388(2) 0.73369(2) 0.04472(8) Uani 1 1 d . . . .
O2 O 0.5945(3) 0.2172(2) 0.6367(2) 0.0443(10) Uani 1 1 d . . . .
N5 N 0.6559(5) 0.1552(4) 0.7548(3) 0.0629(17) Uani 1 1 d . . . .
Si4 Si 0.74265(15) 0.15507(12) 0.70158(10) 0.0611(6) Uani 1 1 d . . . .
C25 C 0.6801(5) 0.1867(4) 0.6239(3) 0.0572(18) Uani 1 1 d . . . .
H25A H 0.7222 0.2151 0.6034 0.069 Uiso 1 1 calc R . . .
H25B H 0.6655 0.1536 0.5926 0.069 Uiso 1 1 calc R . . .
C26 C 0.8467(7) 0.2006(5) 0.7294(5) 0.088(3) Uani 1 1 d . . . .
H26A H 0.8262 0.2378 0.7495 0.131 Uiso 1 1 calc GR . . .
H26B H 0.8824 0.2103 0.6920 0.131 Uiso 1 1 calc GR . . .
H26C H 0.8863 0.1778 0.7616 0.131 Uiso 1 1 calc GR . . .
C27 C 0.7903(8) 0.0794(5) 0.6813(5) 0.088(3) Uani 1 1 d . . . .
C28 C 0.8418(8) 0.0852(6) 0.6182(5) 0.100(3) Uani 1 1 d . . . .
H28A H 0.7982 0.1002 0.5828 0.150 Uiso 1 1 calc GR . . .
H28B H 0.8657 0.0459 0.6062 0.150 Uiso 1 1 calc GR . . .
H28C H 0.8942 0.1133 0.6256 0.150 Uiso 1 1 calc GR . . .
C29 C 0.7060(10) 0.0348(6) 0.6713(6) 0.110(4) Uani 1 1 d . . . .
H29A H 0.6869 0.0219 0.7139 0.165 Uiso 1 1 calc GR . . .
H29B H 0.7249 -0.0002 0.6467 0.165 Uiso 1 1 calc GR . . .
H29C H 0.6534 0.0549 0.6469 0.165 Uiso 1 1 calc GR . . .
C30 C 0.8624(9) 0.0544(6) 0.7351(6) 0.109(4) Uani 1 1 d . . . .
H30A H 0.9223 0.0753 0.7329 0.164 Uiso 1 1 calc GR . . .
H30B H 0.8714 0.0114 0.7280 0.164 Uiso 1 1 calc GR . . .
H30C H 0.8389 0.0608 0.7781 0.164 Uiso 1 1 calc GR . . .
C31 C 0.6753(7) 0.1267(6) 0.8190(4) 0.086(3) Uani 1 1 d . . . .
H31A H 0.7335 0.1028 0.8188 0.103 Uiso 1 1 calc R . . .
H31B H 0.6854 0.1582 0.8529 0.103 Uiso 1 1 calc R . . .
C32 C 0.6002(8) 0.0887(6) 0.8352(6) 0.104(3) Uani 1 1 d . . . .
H32A H 0.6125 0.0748 0.8809 0.125 Uiso 1 1 calc R . . .
H32B H 0.5987 0.0529 0.8066 0.125 Uiso 1 1 calc R . . .
N6 N 0.492(3) 0.2559(18) 0.839(2) 0.066(4) Uani 0.34(3) 1 d . P B 1
N6A N 0.4874(16) 0.2420(9) 0.8345(10) 0.065(3) Uani 0.66(3) 1 d . P B 2
Si5 Si 0.5436(14) 0.3183(12) 0.8778(9) 0.075(3) Uani 0.34(3) 1 d . P B 1
Si5A Si 0.5503(7) 0.2957(6) 0.8807(4) 0.069(2) Uani 0.66(3) 1 d . P B 2
C33 C 0.619(3) 0.294(2) 0.9499(15) 0.080(7) Uani 0.34(3) 1 d . P B 1
H33A H 0.6743 0.2730 0.9355 0.121 Uiso 0.34(3) 1 calc GR P B 1
H33B H 0.5843 0.2670 0.9767 0.121 Uiso 0.34(3) 1 calc GR P B 1
H33C H 0.6399 0.3292 0.9758 0.121 Uiso 0.34(3) 1 calc GR P B 1
C33A C 0.6196(16) 0.2622(13) 0.9517(9) 0.096(6) Uani 0.66(3) 1 d . P B 2
H33D H 0.5777 0.2402 0.9787 0.144 Uiso 0.66(3) 1 calc GR P B 2
H33E H 0.6513 0.2941 0.9777 0.144 Uiso 0.66(3) 1 calc GR P B 2
H33F H 0.6663 0.2347 0.9361 0.144 Uiso 0.66(3) 1 calc GR P B 2
C34 C 0.616(3) 0.354(2) 0.8188(19) 0.083(8) Uani 0.34(3) 1 d . P B 1
H34A H 0.6150 0.3980 0.8249 0.124 Uiso 0.34(3) 1 calc GR P B 1
H34B H 0.5914 0.3446 0.7743 0.124 Uiso 0.34(3) 1 calc GR P B 1
H34C H 0.6808 0.3399 0.8258 0.124 Uiso 0.34(3) 1 calc GR P B 1
C34A C 0.6289(18) 0.3250(14) 0.8216(11) 0.101(7) Uani 0.66(3) 1 d . P B 2
H34D H 0.6278 0.2983 0.7837 0.151 Uiso 0.66(3) 1 calc GR P B 2
H34E H 0.6929 0.3273 0.8422 0.151 Uiso 0.66(3) 1 calc GR P B 2
H34F H 0.6081 0.3651 0.8074 0.151 Uiso 0.66(3) 1 calc GR P B 2
C35 C 0.456(2) 0.3751(16) 0.9073(15) 0.087(5) Uani 0.34(3) 1 d . P B 1
C35A C 0.4779(13) 0.3589(9) 0.9142(8) 0.089(4) Uani 0.66(3) 1 d . P B 2
C36 C 0.374(3) 0.386(2) 0.8550(18) 0.085(7) Uani 0.34(3) 1 d . P B 1
H36A H 0.3980 0.4034 0.8157 0.127 Uiso 0.34(3) 1 calc GR P B 1
H36B H 0.3289 0.4141 0.8722 0.127 Uiso 0.34(3) 1 calc GR P B 1
H36C H 0.3424 0.3481 0.8439 0.127 Uiso 0.34(3) 1 calc GR P B 1
C36A C 0.4112(18) 0.3915(11) 0.8632(10) 0.097(5) Uani 0.66(3) 1 d . P B 2
H36D H 0.4478 0.4100 0.8301 0.145 Uiso 0.66(3) 1 calc GR P B 2
H36E H 0.3765 0.4226 0.8849 0.145 Uiso 0.66(3) 1 calc GR P B 2
H36F H 0.3671 0.3626 0.8422 0.145 Uiso 0.66(3) 1 calc GR P B 2
C37 C 0.517(3) 0.431(2) 0.925(2) 0.101(8) Uani 0.34(3) 1 d . P B 1
H37A H 0.5783 0.4188 0.9452 0.151 Uiso 0.34(3) 1 calc GR P B 1
H37B H 0.4859 0.4571 0.9549 0.151 Uiso 0.34(3) 1 calc GR P B 1
H37C H 0.5269 0.4540 0.8847 0.151 Uiso 0.34(3) 1 calc GR P B 1
C37A C 0.5469(17) 0.4065(12) 0.9471(10) 0.107(6) Uani 0.66(3) 1 d . P B 2
H37D H 0.5981 0.3859 0.9724 0.160 Uiso 0.66(3) 1 calc GR P B 2
H37E H 0.5132 0.4321 0.9761 0.160 Uiso 0.66(3) 1 calc GR P B 2
H37F H 0.5727 0.4311 0.9132 0.160 Uiso 0.66(3) 1 calc GR P B 2
C38 C 0.415(3) 0.362(2) 0.9741(17) 0.094(7) Uani 0.34(3) 1 d . P B 1
H38A H 0.3719 0.3282 0.9693 0.141 Uiso 0.34(3) 1 calc GR P B 1
H38B H 0.3814 0.3977 0.9879 0.141 Uiso 0.34(3) 1 calc GR P B 1
H38C H 0.4662 0.3528 1.0069 0.141 Uiso 0.34(3) 1 calc GR P B 1
C38A C 0.4144(17) 0.3345(11) 0.9668(10) 0.096(5) Uani 0.66(3) 1 d . P B 2
H38D H 0.3733 0.3030 0.9475 0.144 Uiso 0.66(3) 1 calc GR P B 2
H38E H 0.3762 0.3672 0.9824 0.144 Uiso 0.66(3) 1 calc GR P B 2
H38F H 0.4538 0.3179 1.0036 0.144 Uiso 0.66(3) 1 calc GR P B 2
C39 C 0.4324(7) 0.2026(5) 0.8758(5) 0.083(2) Uani 1 1 d . . . .
H39C H 0.4203 0.2232 0.9170 0.100 Uiso 0.66(3) 1 calc R P B 2
H39D H 0.3716 0.1921 0.8524 0.100 Uiso 0.66(3) 1 calc R P B 2
H39A H 0.4117 0.2186 0.9173 0.100 Uiso 0.34(3) 1 calc R P B 1
H39B H 0.3758 0.1919 0.8475 0.100 Uiso 0.34(3) 1 calc R P B 1
C40 C 0.4889(9) 0.1481(6) 0.8895(6) 0.102(3) Uani 1 1 d . . . .
H40A H 0.5490 0.1590 0.9137 0.123 Uiso 1 1 calc R . . .
H40B H 0.4550 0.1204 0.9171 0.123 Uiso 1 1 calc R . . .
N7 N 0.3981(5) 0.1307(3) 0.7049(4) 0.0630(16) Uani 1 1 d . . . .
Si6 Si 0.30049(15) 0.13529(9) 0.65142(10) 0.0521(4) Uani 1 1 d . . . .
C41 C 0.3195(6) 0.1983(3) 0.5942(4) 0.0541(17) Uani 1 1 d . . . .
H41A H 0.3310 0.2353 0.6192 0.081 Uiso 1 1 calc GR . . .
H41B H 0.2637 0.2032 0.5639 0.081 Uiso 1 1 calc GR . . .
H41C H 0.3737 0.1894 0.5694 0.081 Uiso 1 1 calc GR . . .
C42 C 0.2826(7) 0.0656(4) 0.6006(5) 0.078(3) Uani 1 1 d . . . .
H42A H 0.3409 0.0555 0.5811 0.118 Uiso 1 1 calc GR . . .
H42B H 0.2329 0.0726 0.5659 0.118 Uiso 1 1 calc GR . . .
H42C H 0.2646 0.0325 0.6283 0.118 Uiso 1 1 calc GR . . .
C43 C 0.1879(6) 0.1497(4) 0.6919(4) 0.0642(19) Uani 1 1 d . . . .
C44 C 0.1062(7) 0.1593(6) 0.6390(5) 0.090(3) Uani 1 1 d . . . .
H44A H 0.1189 0.1947 0.6128 0.134 Uiso 1 1 calc GR . . .
H44B H 0.0478 0.1652 0.6601 0.134 Uiso 1 1 calc GR . . .
H44C H 0.1003 0.1240 0.6106 0.134 Uiso 1 1 calc GR . . .
C45 C 0.1648(8) 0.0967(5) 0.7347(6) 0.092(3) Uani 1 1 d . . . .
H45A H 0.1499 0.0616 0.7071 0.138 Uiso 1 1 calc GR . . .
H45B H 0.1108 0.1067 0.7592 0.138 Uiso 1 1 calc GR . . .
H45C H 0.2188 0.0877 0.7653 0.138 Uiso 1 1 calc GR . . .
C46 C 0.1968(8) 0.2062(5) 0.7351(5) 0.083(3) Uani 1 1 d . . . .
H46A H 0.2474 0.2005 0.7695 0.124 Uiso 1 1 calc GR . . .
H46B H 0.1377 0.2131 0.7551 0.124 Uiso 1 1 calc GR . . .
H46C H 0.2110 0.2409 0.7083 0.124 Uiso 1 1 calc GR . . .
C47 C 0.4176(8) 0.0712(5) 0.7345(6) 0.092(3) Uani 1 1 d . . . .
H47A H 0.4734 0.0536 0.7161 0.110 Uiso 1 1 calc R . . .
H47B H 0.3638 0.0442 0.7236 0.110 Uiso 1 1 calc R . . .
C48 C 0.4347(8) 0.0764(5) 0.8078(6) 0.098(3) Uani 1 1 d . . . .
H48A H 0.3757 0.0886 0.8262 0.118 Uiso 1 1 calc R . . .
H48B H 0.4524 0.0365 0.8259 0.118 Uiso 1 1 calc R . . .
N8 N 0.5069(6) 0.1187(4) 0.8282(4) 0.086(2) Uani 1 1 d . . . .

loop_
_atom_site_aniso_label
_atom_site_aniso_U_11
_atom_site_aniso_U_22
_atom_site_aniso_U_33
_atom_site_aniso_U_23
_atom_site_aniso_U_13
_atom_site_aniso_U_12
Th1 0.04739(13) 0.04107(12) 0.02048(11) 0.00079(7) -0.00071(8) -0.00295(8)
O1 0.057(3) 0.056(3) 0.028(2) 0.0065(18) 0.0049(19) 0.008(2)
N1 0.075(4) 0.043(3) 0.036(3) 0.003(2) 0.005(2) 0.008(3)
Si1 0.0775(14) 0.0451(10) 0.0398(10) -0.0028(8) 0.0063(9) 0.0008(9)
C1 0.060(4) 0.053(3) 0.033(3) 0.003(3) 0.005(3) 0.005(3)
C2 0.109(7) 0.055(4) 0.062(5) -0.016(4) 0.012(5) -0.017(4)
C3 0.080(4) 0.061(4) 0.060(4) 0.004(3) 0.006(3) 0.015(3)
C4 0.083(6) 0.080(6) 0.070(5) 0.008(4) 0.018(4) 0.015(5)
C5 0.112(8) 0.075(5) 0.079(6) 0.016(4) 0.032(5) 0.034(5)
C6 0.068(5) 0.085(5) 0.078(6) -0.008(4) 0.000(4) 0.014(4)
C7 0.113(6) 0.055(4) 0.048(4) 0.013(3) 0.014(4) 0.015(4)
C8 0.111(6) 0.052(3) 0.037(3) 0.004(3) 0.009(4) 0.002(3)
N2 0.054(3) 0.044(2) 0.029(2) -0.0019(19) -0.003(2) -0.004(2)
Si2 0.048(2) 0.0400(17) 0.0334(18) -0.0042(13) 0.0020(15) -0.0036(14)
Si2A 0.050(2) 0.053(2) 0.0342(19) -0.0036(15) 0.0047(16) 0.0016(17)
C9 0.061(6) 0.054(8) 0.060(9) -0.008(7) -0.003(6) -0.010(6)
C9A 0.048(6) 0.076(10) 0.042(8) -0.003(7) 0.008(5) 0.009(5)
C10 0.072(9) 0.054(7) 0.053(7) 0.002(6) -0.003(6) 0.004(7)
C10A 0.077(10) 0.060(9) 0.033(6) -0.003(5) 0.011(6) 0.013(8)
C11 0.081(7) 0.066(6) 0.060(6) -0.005(5) 0.030(5) 0.006(5)
C11A 0.069(6) 0.051(5) 0.045(6) -0.004(4) 0.008(5) 0.001(4)
C12 0.113(12) 0.073(7) 0.088(11) -0.015(7) 0.050(9) 0.005(7)
C12A 0.086(10) 0.066(9) 0.048(6) -0.002(6) 0.007(6) 0.001(8)
C13 0.115(13) 0.079(11) 0.062(8) -0.004(7) 0.025(8) 0.004(10)
C13A 0.068(7) 0.056(9) 0.064(10) -0.006(7) 0.009(6) -0.005(5)
C14 0.082(7) 0.098(11) 0.097(11) -0.013(9) 0.033(7) 0.004(7)
C14A 0.099(11) 0.050(7) 0.055(8) -0.003(6) 0.017(7) 0.006(7)
C15 0.059(4) 0.054(3) 0.059(4) -0.004(3) -0.015(3) 0.000(3)
C16 0.092(5) 0.056(4) 0.044(4) 0.001(3) -0.022(3) -0.004(3)
N3 0.064(3) 0.070(4) 0.028(2) 0.002(2) 0.000(2) -0.021(3)
Si3 0.0668(13) 0.0598(12) 0.0458(11) -0.0067(9) -0.0016(9) 0.0010(10)
C17 0.093(6) 0.052(4) 0.069(6) -0.015(4) 0.000(5) 0.002(4)
C18 0.088(6) 0.109(7) 0.037(4) -0.002(4) -0.004(4) -0.035(5)
C19 0.068(4) 0.083(5) 0.061(4) -0.011(4) -0.006(3) -0.004(3)
C20 0.073(6) 0.140(9) 0.064(5) -0.006(5) -0.012(4) -0.015(6)
C21 0.059(5) 0.095(5) 0.066(5) -0.007(4) 0.002(4) 0.010(4)
C22 0.059(5) 0.093(6) 0.060(5) -0.011(4) 0.002(4) -0.010(4)
C23 0.077(5) 0.095(6) 0.033(3) 0.001(3) 0.003(3) -0.021(4)
C24 0.085(4) 0.082(5) 0.035(3) 0.006(3) 0.002(3) -0.008(4)
N4 0.071(3) 0.047(3) 0.027(2) 0.000(2) -0.002(2) -0.005(2)
Th2 0.04082(13) 0.06333(16) 0.02977(12) 0.01516(9) 0.00116(9) -0.00033(10)
O2 0.046(2) 0.058(3) 0.028(2) 0.0065(18) -0.0011(17) 0.0052(19)
N5 0.054(3) 0.096(5) 0.038(3) 0.023(3) -0.001(2) 0.014(3)
Si4 0.0516(11) 0.0914(16) 0.0391(10) 0.0146(10) -0.0047(9) 0.0089(10)
C25 0.055(4) 0.083(5) 0.033(3) 0.009(3) -0.003(3) 0.018(3)
C26 0.062(5) 0.143(8) 0.055(5) 0.020(5) -0.016(4) -0.019(5)
C27 0.094(6) 0.105(5) 0.063(5) 0.019(4) -0.003(4) 0.036(4)
C28 0.101(7) 0.128(8) 0.071(5) 0.015(5) 0.009(5) 0.050(6)
C29 0.131(8) 0.103(7) 0.095(8) 0.004(6) 0.001(6) 0.015(6)
C30 0.116(8) 0.134(9) 0.075(6) 0.028(6) -0.006(5) 0.057(7)
C31 0.066(4) 0.138(7) 0.053(4) 0.046(5) 0.002(3) 0.025(4)
C32 0.079(5) 0.146(7) 0.087(6) 0.063(5) 0.004(4) 0.014(4)
N6 0.055(7) 0.115(7) 0.029(6) 0.002(5) 0.003(5) -0.008(6)
N6A 0.058(5) 0.109(7) 0.028(4) 0.006(4) 0.002(4) -0.005(5)
Si5 0.063(5) 0.125(8) 0.038(5) -0.010(6) 0.003(4) -0.016(6)
Si5A 0.066(3) 0.113(5) 0.0271(19) 0.006(3) 0.0098(17) -0.018(4)
C33 0.065(11) 0.131(17) 0.044(9) 0.000(10) 0.002(8) -0.027(12)
C33A 0.087(9) 0.148(15) 0.051(7) 0.006(9) -0.014(6) -0.014(10)
C34 0.073(13) 0.126(17) 0.051(11) -0.006(12) 0.013(9) -0.017(13)
C34A 0.099(11) 0.144(16) 0.061(8) 0.002(10) 0.022(8) -0.034(11)
C35 0.082(9) 0.132(10) 0.046(8) -0.017(7) 0.002(7) -0.008(8)
C35A 0.097(7) 0.129(8) 0.041(5) -0.013(5) 0.003(5) -0.008(6)
C36 0.079(11) 0.128(16) 0.047(10) -0.015(10) 0.008(9) -0.009(11)
C36A 0.110(11) 0.123(10) 0.055(7) -0.018(7) -0.004(8) -0.005(9)
C37 0.091(14) 0.137(12) 0.074(15) -0.023(10) 0.000(11) -0.014(11)
C37A 0.127(11) 0.137(11) 0.055(9) -0.013(8) 0.000(8) -0.023(9)
C38 0.087(13) 0.142(17) 0.052(9) -0.019(10) 0.004(8) -0.013(13)
C38A 0.111(10) 0.123(12) 0.055(7) -0.017(8) 0.021(7) 0.002(9)
C39 0.070(5) 0.135(6) 0.046(4) 0.008(4) 0.014(4) -0.012(4)
C40 0.098(6) 0.138(6) 0.073(5) 0.042(4) 0.020(5) -0.007(5)
N7 0.057(3) 0.056(3) 0.074(4) 0.018(3) -0.001(3) -0.003(3)
Si6 0.0518(11) 0.0544(11) 0.0512(11) -0.0003(9) 0.0113(9) -0.0039(8)
C41 0.058(4) 0.061(4) 0.044(4) -0.004(3) 0.012(3) -0.011(3)
C42 0.074(6) 0.071(5) 0.093(6) -0.014(4) 0.025(5) -0.013(4)
C43 0.052(4) 0.088(5) 0.056(4) 0.004(3) 0.019(3) -0.002(3)
C44 0.056(5) 0.136(9) 0.078(6) 0.006(5) 0.014(4) 0.003(5)
C45 0.091(7) 0.102(6) 0.088(7) 0.013(5) 0.042(5) -0.007(5)
C46 0.079(6) 0.100(6) 0.072(6) -0.008(4) 0.030(5) 0.007(5)
C47 0.095(6) 0.073(5) 0.106(6) 0.037(4) 0.002(5) -0.005(4)
C48 0.096(6) 0.105(6) 0.094(5) 0.055(5) 0.008(4) -0.004(5)
N8 0.072(4) 0.117(5) 0.071(4) 0.049(4) 0.013(3) 0.000(3)

loop_
_atom_type_symbol
_atom_type_description
_atom_type_scat_dispersion_real
_atom_type_scat_dispersion_imag
_atom_type_scat_source
C C 0.0181 0.0091 'International Tables Vol C Tables 4.2.6.8 and 6.1.1.4'
H H 0.0000 0.0000 'International Tables Vol C Tables 4.2.6.8 and 6.1.1.4'
N N 0.0311 0.0180 'International Tables Vol C Tables 4.2.6.8 and 6.1.1.4'
O O 0.0492 0.0322 'International Tables Vol C Tables 4.2.6.8 and 6.1.1.4'
Si Si 0.2541 0.3302 'International Tables Vol C Tables 4.2.6.8 and 6.1.1.4'
Th Th -4.1491 12.3296 'International Tables Vol C Tables 4.2.6.8 and 6.1.1.4'

loop_
_exptl_crystal_face_index_h
_exptl_crystal_face_index_k
_exptl_crystal_face_index_l
_exptl_crystal_face_perp_dist
_exptl_oxdiff_crystal_face_indexfrac_h
_exptl_oxdiff_crystal_face_indexfrac_k
_exptl_oxdiff_crystal_face_indexfrac_l
_exptl_oxdiff_crystal_face_x
_exptl_oxdiff_crystal_face_y
_exptl_oxdiff_crystal_face_z
9 0 4 0.0476 9.0010 -0.0132 4.0155 1.0375 0.0465 -0.0060
7 -2 -9 0.0689 6.9985 -2.0184 -8.9942 0.4809 0.0626 0.8574
0 -1 -13 0.0664 -0.0018 -1.0078 -13.0078 -0.3466 -0.0504 0.9164
-6 0 -9 0.0572 -6.0013 0.0054 -9.0146 -0.8591 -0.0890 0.4466
-8 2 8 0.0761 -7.9987 2.0196 7.9921 -0.6109 -0.0728 -0.8179
1 14 -2 0.0197 1.0076 14.0099 -2.0138 0.0926 -0.9778 0.0600
-1 14 4 0.0374 -0.9919 14.0165 3.9874 0.0441 -0.9251 -0.4200
0 -14 0 0.0512 -0.0077 -14.0126 0.0139 -0.0420 0.9606 0.1101
3 1 12 0.0673 3.0019 1.0021 12.0114 0.6307 0.0445 -0.7553
-8 0 -6 0.0566 -8.0011 0.0104 -6.0154 -0.9869 -0.0637 0.1762
6 10 2 0.0312 6.0061 9.9999 2.0000 0.7040 -0.6612 -0.0361
-7 9 -4 0.0492 -6.9959 9.0179 -4.0215 -0.8035 -0.6618 -0.0040
7 -9 2 0.0529 6.9957 -9.0190 2.0202 0.7506 0.6435 0.1438
3 -6 11 0.0617 2.9979 -6.0047 11.0176 0.5833 0.5156 -0.6304
-2 -12 -7 0.0602 -2.0074 -12.0111 -6.9957 -0.4280 0.7571 0.5228
-4 -13 0 0.0640 -4.0075 -13.0049 0.0072 -0.4531 0.8876 -0.0193

loop_
_geom_angle_atom_site_label_1
_geom_angle_atom_site_label_2
_geom_angle_atom_site_label_3
_geom_angle
O1 Th1 N4 140.29(18)
N1 Th1 O1 72.86(18)
N1 Th1 N4 67.6(2)
N1 Th1 O2 135.56(18)
N2 Th1 O1 124.41(19)
N2 Th1 N1 108.4(2)
N2 Th1 N3 109.8(2)
N2 Th1 N4 67.15(18)
N2 Th1 O2 99.14(18)
N3 Th1 O1 125.04(18)
N3 Th1 N1 99.5(2)
N3 Th1 N4 67.0(2)
N3 Th1 O2 103.1(2)
O2 Th1 O1 62.80(16)
O2 Th1 N4 156.81(18)
C1 O1 Th1 126.5(4)
C1 O1 Th2 115.7(4)
Th2 O1 Th1 116.21(19)
Si1 N1 Th1 123.9(3)
C7 N1 Th1 120.8(5)
C7 N1 Si1 115.0(5)
N1 Si1 C1 102.7(3)
N1 Si1 C2 112.6(4)
N1 Si1 C3 115.9(4)
C1 Si1 C3 107.0(4)
C2 Si1 C1 110.8(4)
C2 Si1 C3 107.6(4)
O1 C1 Si1 110.5(4)
O1 C1 H1A 109.5
O1 C1 H1B 109.5
Si1 C1 H1A 109.5
Si1 C1 H1B 109.5
H1A C1 H1B 108.1
Si1 C2 H2A 109.5
Si1 C2 H2B 109.5
Si1 C2 H2C 109.5
H2A C2 H2B 109.5
H2A C2 H2C 109.5
H2B C2 H2C 109.5
C4 C3 Si1 108.1(6)
C4 C3 C5 106.7(7)
C5 C3 Si1 112.1(7)
C6 C3 Si1 109.3(6)
C6 C3 C4 110.2(8)
C6 C3 C5 110.4(8)
C3 C4 H4A 109.5
C3 C4 H4B 109.5
C3 C4 H4C 109.5
H4A C4 H4B 109.5
H4A C4 H4C 109.5
H4B C4 H4C 109.5
C3 C5 H5A 109.5
C3 C5 H5B 109.5
C3 C5 H5C 109.5
H5A C5 H5B 109.5
H5A C5 H5C 109.5
H5B C5 H5C 109.5
C3 C6 H6A 109.5
C3 C6 H6B 109.5
C3 C6 H6C 109.5
H6A C6 H6B 109.5
H6A C6 H6C 109.5
H6B C6 H6C 109.5
N1 C7 H7A 108.7
N1 C7 H7B 108.7
H7A C7 H7B 107.6
C8 C7 N1 114.0(8)
C8 C7 H7A 108.7
C8 C7 H7B 108.7
C7 C8 H8A 109.0
C7 C8 H8B 109.0
H8A C8 H8B 107.8
N4 C8 C7 113.0(7)
N4 C8 H8A 109.0
N4 C8 H8B 109.0
Si2 N2 Th1 141.7(3)
Si2A N2 Th1 135.4(3)
C15 N2 Th1 102.4(4)
C15 N2 Si2 111.6(4)
C15 N2 Si2A 117.6(5)
N2 Si2 C9 115.4(6)
N2 Si2 C10 109.5(6)
N2 Si2 C11 112.0(5)
C9 Si2 C11 105.8(8)
C10 Si2 C9 106.5(9)
C10 Si2 C11 107.2(8)
N2 Si2A C9A 111.8(6)
N2 Si2A C10A 111.6(6)
N2 Si2A C11A 111.6(5)
C9A Si2A C10A 105.6(10)
C11A Si2A C9A 108.8(7)
C11A Si2A C10A 107.2(8)
Si2 C9 H9A 109.5
Si2 C9 H9B 109.5
Si2 C9 H9C 109.5
H9A C9 H9B 109.5
H9A C9 H9C 109.5
H9B C9 H9C 109.5
Si2A C9A H9AA 109.5
Si2A C9A H9AB 109.5
Si2A C9A H9AC 109.5
H9AA C9A H9AB 109.5
H9AA C9A H9AC 109.5
H9AB C9A H9AC 109.5
Si2 C10 H10A 109.5
Si2 C10 H10B 109.5
Si2 C10 H10C 109.5
H10A C10 H10B 109.5
H10A C10 H10C 109.5
H10B C10 H10C 109.5
Si2A C10A H10D 109.5
Si2A C10A H10E 109.5
Si2A C10A H10F 109.5
H10D C10A H10E 109.5
H10D C10A H10F 109.5
H10E C10A H10F 109.5
C12 C11 Si2 111.3(11)
C13 C11 Si2 112.8(13)
C13 C11 C12 104.2(17)
C13 C11 C14 110.3(19)
C14 C11 Si2 108.0(11)
C14 C11 C12 110.3(17)
C12A C11A Si2A 111.2(11)
C12A C11A C13A 108.5(15)
C12A C11A C14A 107.9(14)
C13A C11A Si2A 110.6(10)
C13A C11A C14A 107.9(14)
C14A C11A Si2A 110.7(10)
C11 C12 H12A 109.5
C11 C12 H12B 109.5
C11 C12 H12C 109.5
H12A C12 H12B 109.5
H12A C12 H12C 109.5
H12B C12 H12C 109.5
C11A C12A H12D 109.5
C11A C12A H12E 109.5
C11A C12A H12F 109.5
H12D C12A H12E 109.5
H12D C12A H12F 109.5
H12E C12A H12F 109.5
C11 C13 H13A 109.5
C11 C13 H13B 109.5
C11 C13 H13C 109.5
H13A C13 H13B 109.5
H13A C13 H13C 109.5
H13B C13 H13C 109.5
C11A C13A H13D 109.5
C11A C13A H13E 109.5
C11A C13A H13F 109.5
H13D C13A H13E 109.5
H13D C13A H13F 109.5
H13E C13A H13F 109.5
C11 C14 H14A 109.5
C11 C14 H14B 109.5
C11 C14 H14C 109.5
H14A C14 H14B 109.5
H14A C14 H14C 109.5
H14B C14 H14C 109.5
C11A C14A H14D 109.5
C11A C14A H14E 109.5
C11A C14A H14F 109.5
H14D C14A H14E 109.5
H14D C14A H14F 109.5
H14E C14A H14F 109.5
Th1 C15 H15A 74.5
Th1 C15 H15B 155.4
N2 C15 Th1 49.2(3)
N2 C15 H15A 109.5
N2 C15 H15B 109.5
N2 C15 C16 110.9(7)
H15A C15 H15B 108.0
C16 C15 Th1 91.9(4)
C16 C15 H15A 109.5
C16 C15 H15B 109.5
C15 C16 H16A 109.8
C15 C16 H16B 109.8
H16A C16 H16B 108.2
N4 C16 C15 109.6(6)
N4 C16 H16A 109.8
N4 C16 H16B 109.8
Si3 N3 Th1 120.6(3)
C23 N3 Th1 121.2(5)
C23 N3 Si3 113.5(5)
N3 Si3 C17 116.0(4)
N3 Si3 C18 104.6(4)
N3 Si3 C19 112.6(4)
C17 Si3 C18 109.1(5)
C17 Si3 C19 105.7(5)
C18 Si3 C19 108.7(5)
Si3 C17 H17A 109.5
Si3 C17 H17B 109.5
Si3 C17 H17C 109.5
H17A C17 H17B 109.5
H17A C17 H17C 109.5
H17B C17 H17C 109.5
Si3 C18 H18A 109.5
Si3 C18 H18B 109.5
Si3 C18 H18C 109.5
H18A C18 H18B 109.5
H18A C18 H18C 109.5
H18B C18 H18C 109.5
C20 C19 Si3 108.9(7)
C20 C19 C21 110.1(9)
C20 C19 C22 105.8(8)
C21 C19 Si3 109.8(6)
C22 C19 Si3 109.2(6)
C22 C19 C21 112.9(8)
C19 C20 H20A 109.5
C19 C20 H20B 109.5
C19 C20 H20C 109.5
H20A C20 H20B 109.5
H20A C20 H20C 109.5
H20B C20 H20C 109.5
C19 C21 H21A 109.5
C19 C21 H21B 109.5
C19 C21 H21C 109.5
H21A C21 H21B 109.5
H21A C21 H21C 109.5
H21B C21 H21C 109.5
C19 C22 H22A 109.5
C19 C22 H22B 109.5
C19 C22 H22C 109.5
H22A C22 H22B 109.5
H22A C22 H22C 109.5
H22B C22 H22C 109.5
N3 C23 H23A 109.2
N3 C23 H23B 109.2
N3 C23 C24 112.0(7)
H23A C23 H23B 107.9
C24 C23 H23A 109.2
C24 C23 H23B 109.2
C23 C24 H24A 108.9
C23 C24 H24B 108.9
H24A C24 H24B 107.7
N4 C24 C23 113.5(7)
N4 C24 H24A 108.9
N4 C24 H24B 108.9
C8 N4 Th1 107.5(4)
C8 N4 C16 112.7(7)
C16 N4 Th1 108.0(4)
C24 N4 Th1 104.6(5)
C24 N4 C8 114.8(7)
C24 N4 C16 108.6(6)
O1 Th2 O2 63.20(16)
O1 Th2 N6 94.0(12)
O2 Th2 N6 139.0(9)
N5 Th2 O1 129.8(2)
N5 Th2 O2 74.08(19)
N5 Th2 N6 102.2(12)
N6A Th2 O1 99.1(6)
N6A Th2 O2 144.8(5)
N6A Th2 N5 101.2(7)
N6A Th2 N7 109.8(5)
N7 Th2 O1 107.4(2)
N7 Th2 O2 104.7(2)
N7 Th2 N5 107.9(3)
N7 Th2 N6 115.0(9)
Th1 O2 Th2 115.91(19)
C25 O2 Th1 119.0(4)
C25 O2 Th2 124.9(4)
Si4 N5 Th2 123.6(3)
C31 N5 Th2 118.0(5)
C31 N5 Si4 118.3(6)
N5 Si4 C25 102.5(3)
N5 Si4 C26 113.9(5)
N5 Si4 C27 115.8(5)
C26 Si4 C25 111.7(4)
C26 Si4 C27 105.3(6)
C27 Si4 C25 107.6(4)
O2 C25 Si4 111.9(5)
O2 C25 H25A 109.2
O2 C25 H25B 109.2
Si4 C25 H25A 109.2
Si4 C25 H25B 109.2
H25A C25 H25B 107.9
Si4 C26 H26A 109.5
Si4 C26 H26B 109.5
Si4 C26 H26C 109.5
H26A C26 H26B 109.5
H26A C26 H26C 109.5
H26B C26 H26C 109.5
C28 C27 Si4 108.3(8)
C28 C27 C29 110.9(11)
C28 C27 C30 107.0(9)
C29 C27 Si4 108.1(8)
C30 C27 Si4 113.4(8)
C30 C27 C29 109.2(10)
C27 C28 H28A 109.5
C27 C28 H28B 109.5
C27 C28 H28C 109.5
H28A C28 H28B 109.5
H28A C28 H28C 109.5
H28B C28 H28C 109.5
C27 C29 H29A 109.5
C27 C29 H29B 109.5
C27 C29 H29C 109.5
H29A C29 H29B 109.5
H29A C29 H29C 109.5
H29B C29 H29C 109.5
C27 C30 H30A 109.5
C27 C30 H30B 109.5
C27 C30 H30C 109.5
H30A C30 H30B 109.5
H30A C30 H30C 109.5
H30B C30 H30C 109.5
N5 C31 H31A 109.3
N5 C31 H31B 109.3
H31A C31 H31B 107.9
C32 C31 N5 111.7(8)
C32 C31 H31A 109.3
C32 C31 H31B 109.3
C31 C32 H32A 108.9
C31 C32 H32B 108.9
C31 C32 N8 113.3(10)
H32A C32 H32B 107.7
N8 C32 H32A 108.9
N8 C32 H32B 108.9
Si5 N6 Th2 134(2)
C39 N6 Th2 98.9(13)
C39 N6 Si5 125(3)
Si5A N6A Th2 130.0(12)
C39 N6A Th2 114.7(9)
C39 N6A Si5A 111.9(12)
N6 Si5 C33 110(2)
N6 Si5 C34 107(2)
N6 Si5 C35 114(2)
C33 Si5 C35 107.4(17)
C34 Si5 C33 109(2)
C34 Si5 C35 109.6(18)
N6A Si5A C33A 112.0(11)
N6A Si5A C34A 101.8(11)
N6A Si5A C35A 115.7(10)
C33A Si5A C35A 106.6(9)
C34A Si5A C33A 110.1(12)
C34A Si5A C35A 110.6(10)
Si5 C33 H33A 109.5
Si5 C33 H33B 109.5
Si5 C33 H33C 109.5
H33A C33 H33B 109.5
H33A C33 H33C 109.5
H33B C33 H33C 109.5
Si5A C33A H33D 109.5
Si5A C33A H33E 109.5
Si5A C33A H33F 109.5
H33D C33A H33E 109.5
H33D C33A H33F 109.5
H33E C33A H33F 109.5
Si5 C34 H34A 109.5
Si5 C34 H34B 109.5
Si5 C34 H34C 109.5
H34A C34 H34B 109.5
H34A C34 H34C 109.5
H34B C34 H34C 109.5
Si5A C34A H34D 109.5
Si5A C34A H34E 109.5
Si5A C34A H34F 109.5
H34D C34A H34E 109.5
H34D C34A H34F 109.5
H34E C34A H34F 109.5
C36 C35 Si5 111(2)
C36 C35 C37 115(3)
C36 C35 C38 109(3)
C37 C35 Si5 104(2)
C38 C35 Si5 117(3)
C38 C35 C37 101(3)
C36A C35A Si5A 115.3(12)
C36A C35A C37A 108.1(15)
C36A C35A C38A 105.7(17)
C37A C35A Si5A 108.3(13)
C38A C35A Si5A 110.6(13)
C38A C35A C37A 108.7(15)
C35 C36 H36A 109.5
C35 C36 H36B 109.5
C35 C36 H36C 109.5
H36A C36 H36B 109.5
H36A C36 H36C 109.5
H36B C36 H36C 109.5
C35A C36A H36D 109.5
C35A C36A H36E 109.5
C35A C36A H36F 109.5
H36D C36A H36E 109.5
H36D C36A H36F 109.5
H36E C36A H36F 109.5
C35 C37 H37A 109.5
C35 C37 H37B 109.5
C35 C37 H37C 109.5
H37A C37 H37B 109.5
H37A C37 H37C 109.5
H37B C37 H37C 109.5
C35A C37A H37D 109.5
C35A C37A H37E 109.5
C35A C37A H37F 109.5
H37D C37A H37E 109.5
H37D C37A H37F 109.5
H37E C37A H37F 109.5
C35 C38 H38A 109.5
C35 C38 H38B 109.5
C35 C38 H38C 109.5
H38A C38 H38B 109.5
H38A C38 H38C 109.5
H38B C38 H38C 109.5
C35A C38A H38D 109.5
C35A C38A H38E 109.5
C35A C38A H38F 109.5
H38D C38A H38E 109.5
H38D C38A H38F 109.5
H38E C38A H38F 109.5
N6 C39 H39A 109.1
N6 C39 H39B 109.1
N6A C39 H39C 110.4
N6A C39 H39D 110.4
H39C C39 H39D 108.6
H39A C39 H39B 107.8
C40 C39 N6 112(2)
C40 C39 N6A 106.8(12)
C40 C39 H39C 110.4
C40 C39 H39D 110.4
C40 C39 H39A 109.1
C40 C39 H39B 109.1
C39 C40 H40A 109.7
C39 C40 H40B 109.7
H40A C40 H40B 108.2
N8 C40 C39 109.6(9)
N8 C40 H40A 109.7
N8 C40 H40B 109.7
Si6 N7 Th2 129.4(3)
C47 N7 Th2 114.6(6)
C47 N7 Si6 115.9(6)
N7 Si6 C41 107.3(4)
N7 Si6 C42 112.2(4)
N7 Si6 C43 114.1(4)
C41 Si6 C42 107.1(4)
C41 Si6 C43 108.5(4)
C42 Si6 C43 107.4(4)
Si6 C41 H41A 109.5
Si6 C41 H41B 109.5
Si6 C41 H41C 109.5
H41A C41 H41B 109.5
H41A C41 H41C 109.5
H41B C41 H41C 109.5
Si6 C42 H42A 109.5
Si6 C42 H42B 109.5
Si6 C42 H42C 109.5
H42A C42 H42B 109.5
H42A C42 H42C 109.5
H42B C42 H42C 109.5
C44 C43 Si6 109.8(6)
C45 C43 Si6 110.4(7)
C45 C43 C44 109.0(8)
C45 C43 C46 108.3(8)
C46 C43 Si6 110.8(6)
C46 C43 C44 108.5(9)
C43 C44 H44A 109.5
C43 C44 H44B 109.5
C43 C44 H44C 109.5
H44A C44 H44B 109.5
H44A C44 H44C 109.5
H44B C44 H44C 109.5
C43 C45 H45A 109.5
C43 C45 H45B 109.5
C43 C45 H45C 109.5
H45A C45 H45B 109.5
H45A C45 H45C 109.5
H45B C45 H45C 109.5
C43 C46 H46A 109.5
C43 C46 H46B 109.5
C43 C46 H46C 109.5
H46A C46 H46B 109.5
H46A C46 H46C 109.5
H46B C46 H46C 109.5
N7 C47 H47A 109.5
N7 C47 H47B 109.5
N7 C47 C48 110.6(10)
H47A C47 H47B 108.1
C48 C47 H47A 109.5
C48 C47 H47B 109.5
C47 C48 H48A 108.9
C47 C48 H48B 108.9
H48A C48 H48B 107.7
N8 C48 C47 113.5(9)
N8 C48 H48A 108.9
N8 C48 H48B 108.9
C32 N8 Th2 108.3(5)
C40 N8 Th2 108.4(7)
C40 N8 C32 109.5(9)
C48 N8 Th2 107.8(6)
C48 N8 C32 110.6(10)
C48 N8 C40 112.1(9)

loop_
_geom_bond_atom_site_label_1
_geom_bond_atom_site_label_2
_geom_bond_distance
Th1 O1 2.425(5)
Th1 N1 2.366(6)
Th1 N2 2.341(5)
Th1 N3 2.343(6)
Th1 N4 2.656(5)
Th1 O2 2.387(4)
O1 C1 1.454(8)
O1 Th2 2.369(4)
N1 Si1 1.711(6)
N1 C7 1.467(9)
Si1 C1 1.898(7)
Si1 C2 1.890(8)
Si1 C3 1.911(10)
C1 H1A 0.9900
C1 H1B 0.9900
C2 H2A 0.9800
C2 H2B 0.9800
C2 H2C 0.9800
C3 C4 1.540(13)
C3 C5 1.550(12)
C3 C6 1.536(13)
C4 H4A 0.9800
C4 H4B 0.9800
C4 H4C 0.9800
C5 H5A 0.9800
C5 H5B 0.9800
C5 H5C 0.9800
C6 H6A 0.9800
C6 H6B 0.9800
C6 H6C 0.9800
C7 H7A 0.9900
C7 H7B 0.9900
C7 C8 1.456(13)
C8 H8A 0.9900
C8 H8B 0.9900
C8 N4 1.452(10)
N2 Si2 1.727(6)
N2 Si2A 1.781(7)
N2 C15 1.471(9)
Si2 C9 1.891(12)
Si2 C10 1.885(12)
Si2 C11 1.894(14)
Si2A C9A 1.895(12)
Si2A C10A 1.898(13)
Si2A C11A 1.889(14)
C9 H9A 0.9800
C9 H9B 0.9800
C9 H9C 0.9800
C9A H9AA 0.9800
C9A H9AB 0.9800
C9A H9AC 0.9800
C10 H10A 0.9800
C10 H10B 0.9800
C10 H10C 0.9800
C10A H10D 0.9800
C10A H10E 0.9800
C10A H10F 0.9800
C11 C12 1.534(14)
C11 C13 1.523(15)
C11 C14 1.524(15)
C11A C12A 1.530(14)
C11A C13A 1.533(14)
C11A C14A 1.550(14)
C12 H12A 0.9800
C12 H12B 0.9800
C12 H12C 0.9800
C12A H12D 0.9800
C12A H12E 0.9800
C12A H12F 0.9800
C13 H13A 0.9800
C13 H13B 0.9800
C13 H13C 0.9800
C13A H13D 0.9800
C13A H13E 0.9800
C13A H13F 0.9800
C14 H14A 0.9800
C14 H14B 0.9800
C14 H14C 0.9800
C14A H14D 0.9800
C14A H14E 0.9800
C14A H14F 0.9800
C15 H15A 0.9900
C15 H15B 0.9900
C15 C16 1.507(12)
C16 H16A 0.9900
C16 H16B 0.9900
C16 N4 1.485(9)
N3 Si3 1.736(6)
N3 C23 1.490(9)
Si3 C17 1.863(9)
Si3 C18 1.864(9)
Si3 C19 1.889(10)
C17 H17A 0.9800
C17 H17B 0.9800
C17 H17C 0.9800
C18 H18A 0.9800
C18 H18B 0.9800
C18 H18C 0.9800
C19 C20 1.565(12)
C19 C21 1.598(13)
C19 C22 1.574(13)
C20 H20A 0.9800
C20 H20B 0.9800
C20 H20C 0.9800
C21 H21A 0.9800
C21 H21B 0.9800
C21 H21C 0.9800
C22 H22A 0.9800
C22 H22B 0.9800
C22 H22C 0.9800
C23 H23A 0.9900
C23 H23B 0.9900
C23 C24 1.493(11)
C24 H24A 0.9900
C24 H24B 0.9900
C24 N4 1.434(11)
Th2 O2 2.415(5)
Th2 N5 2.350(6)
Th2 N6 2.49(4)
Th2 N6A 2.288(19)
Th2 N7 2.344(7)
O2 C25 1.444(9)
N5 Si4 1.716(7)
N5 C31 1.470(9)
Si4 C25 1.905(7)
Si4 C26 1.857(10)
Si4 C27 1.881(11)
C25 H25A 0.9900
C25 H25B 0.9900
C26 H26A 0.9800
C26 H26B 0.9800
C26 H26C 0.9800
C27 C28 1.543(15)
C27 C29 1.565(17)
C27 C30 1.556(13)
C28 H28A 0.9800
C28 H28B 0.9800
C28 H28C 0.9800
C29 H29A 0.9800
C29 H29B 0.9800
C29 H29C 0.9800
C30 H30A 0.9800
C30 H30B 0.9800
C30 H30C 0.9800
C31 H31A 0.9900
C31 H31B 0.9900
C31 C32 1.429(15)
C32 H32A 0.9900
C32 H32B 0.9900
C32 N8 1.492(13)
N6 Si5 1.741(17)
N6 C39 1.67(4)
N6A Si5A 1.736(12)
N6A C39 1.49(2)
Si5 C33 1.850(16)
Si5 C34 1.841(16)
Si5 C35 1.91(2)
Si5A C33A 1.857(13)
Si5A C34A 1.837(12)
Si5A C35A 1.910(16)
C33 H33A 0.9800
C33 H33B 0.9800
C33 H33C 0.9800
C33A H33D 0.9800
C33A H33E 0.9800
C33A H33F 0.9800
C34 H34A 0.9800
C34 H34B 0.9800
C34 H34C 0.9800
C34A H34D 0.9800
C34A H34E 0.9800
C34A H34F 0.9800
C35 C36 1.553(17)
C35 C37 1.560(17)
C35 C38 1.557(16)
C35A C36A 1.544(15)
C35A C37A 1.567(14)
C35A C38A 1.563(14)
C36 H36A 0.9800
C36 H36B 0.9800
C36 H36C 0.9800
C36A H36D 0.9800
C36A H36E 0.9800
C36A H36F 0.9800
C37 H37A 0.9800
C37 H37B 0.9800
C37 H37C 0.9800
C37A H37D 0.9800
C37A H37E 0.9800
C37A H37F 0.9800
C38 H38A 0.9800
C38 H38B 0.9800
C38 H38C 0.9800
C38A H38D 0.9800
C38A H38E 0.9800
C38A H38F 0.9800
C39 H39C 0.9900
C39 H39D 0.9900
C39 H39A 0.9900
C39 H39B 0.9900
C39 C40 1.475(16)
C40 H40A 0.9900
C40 H40B 0.9900
C40 N8 1.461(15)
N7 Si6 1.714(7)
N7 C47 1.478(11)
Si6 C41 1.865(8)
Si6 C42 1.879(9)
Si6 C43 1.897(8)
C41 H41A 0.9800
C41 H41B 0.9800
C41 H41C 0.9800
C42 H42A 0.9800
C42 H42B 0.9800
C42 H42C 0.9800
C43 C44 1.549(13)
C43 C45 1.526(13)
C43 C46 1.541(13)
C44 H44A 0.9800
C44 H44B 0.9800
C44 H44C 0.9800
C45 H45A 0.9800
C45 H45B 0.9800
C45 H45C 0.9800
C46 H46A 0.9800
C46 H46B 0.9800
C46 H46C 0.9800
C47 H47A 0.9900
C47 H47B 0.9900
C47 C48 1.511(16)
C48 H48A 0.9900
C48 H48B 0.9900
C48 N8 1.438(14)

loop_
_geom_torsion_atom_site_label_1
_geom_torsion_atom_site_label_2
_geom_torsion_atom_site_label_3
_geom_torsion_atom_site_label_4
_geom_torsion
Th1 O1 C1 Si1 -17.3(7)
Th1 N1 Si1 C1 -16.5(5)
Th1 N1 Si1 C2 102.7(5)
Th1 N1 Si1 C3 -132.8(4)
Th1 N1 C7 C8 -19.2(11)
Th1 N2 Si2 C9 125.6(8)
Th1 N2 Si2 C10 5.4(9)
Th1 N2 Si2 C11 -113.3(7)
Th1 N2 Si2A C9A -11.3(8)
Th1 N2 Si2A C10A -129.3(9)
Th1 N2 Si2A C11A 110.8(6)
Th1 N2 C15 C16 73.6(7)
Th1 C15 C16 N4 -2.1(7)
Th1 N3 Si3 C17 -99.0(5)
Th1 N3 Si3 C18 21.3(6)
Th1 N3 Si3 C19 139.1(4)
Th1 N3 C23 C24 -1.3(11)
Th1 O2 C25 Si4 154.9(3)
N1 Si1 C1 O1 19.2(6)
N1 C7 C8 N4 44.1(11)
Si1 N1 C7 C8 154.2(7)
C2 Si1 C1 O1 -101.3(6)
C3 Si1 C1 O1 141.6(5)
C7 N1 Si1 C1 170.3(6)
C7 N1 Si1 C2 -70.4(7)
C7 N1 Si1 C3 54.0(7)
C7 C8 N4 Th1 -44.2(9)
C7 C8 N4 C16 74.7(9)
C7 C8 N4 C24 -160.1(8)
N2 Si2 C11 C12 177.8(14)
N2 Si2 C11 C13 -65.6(16)
N2 Si2 C11 C14 56.5(14)
N2 Si2A C11A C12A -69.9(12)
N2 Si2A C11A C13A 50.7(12)
N2 Si2A C11A C14A 170.2(11)
N2 C15 C16 N4 -48.7(9)
Si2 N2 C15 Th1 162.0(5)
Si2 N2 C15 C16 -124.4(6)
Si2A N2 C15 Th1 -159.6(6)
Si2A N2 C15 C16 -86.0(7)
C9 Si2 C11 C12 -55.7(16)
C9 Si2 C11 C13 60.9(16)
C9 Si2 C11 C14 -177.0(13)
C9A Si2A C11A C12A 53.9(14)
C9A Si2A C11A C13A 174.5(11)
C9A Si2A C11A C14A -66.0(13)
C10 Si2 C11 C12 57.7(16)
C10 Si2 C11 C13 174.3(15)
C10 Si2 C11 C14 -63.6(14)
C10A Si2A C11A C12A 167.6(13)
C10A Si2A C11A C13A -71.7(13)
C10A Si2A C11A C14A 47.7(14)
C15 N2 Si2 C9 -25.3(9)
C15 N2 Si2 C10 -145.5(8)
C15 N2 Si2 C11 95.8(7)
C15 N2 Si2A C9A 139.7(8)
C15 N2 Si2A C10A 21.7(11)
C15 N2 Si2A C11A -98.2(7)
C15 C16 N4 Th1 2.5(8)
C15 C16 N4 C8 -116.1(8)
C15 C16 N4 C24 115.4(8)
N3 Si3 C19 C20 -157.7(7)
N3 Si3 C19 C21 -37.0(8)
N3 Si3 C19 C22 87.2(6)
N3 C23 C24 N4 38.6(11)
Si3 N3 C23 C24 -156.8(7)
C17 Si3 C19 C20 74.7(8)
C17 Si3 C19 C21 -164.6(6)
C17 Si3 C19 C22 -40.4(7)
C18 Si3 C19 C20 -42.3(9)
C18 Si3 C19 C21 78.4(7)
C18 Si3 C19 C22 -157.4(6)
C23 N3 Si3 C17 56.7(8)
C23 N3 Si3 C18 176.9(7)
C23 N3 Si3 C19 -65.2(7)
C23 C24 N4 Th1 -50.9(8)
C23 C24 N4 C8 66.7(9)
C23 C24 N4 C16 -166.0(7)
Th2 O1 C1 Si1 177.5(3)
Th2 O2 C25 Si4 -19.1(8)
Th2 N5 Si4 C25 -11.3(6)
Th2 N5 Si4 C26 109.5(5)
Th2 N5 Si4 C27 -128.2(5)
Th2 N5 C31 C32 50.2(13)
Th2 N6 Si5 C33 -110(4)
Th2 N6 Si5 C34 8(4)
Th2 N6 Si5 C35 130(3)
Th2 N6 C39 C40 65.9(19)
Th2 N6A Si5A C33A -107.4(16)
Th2 N6A Si5A C34A 10.2(19)
Th2 N6A Si5A C35A 130.1(14)
Th2 N6A C39 C40 64.7(15)
Th2 N7 Si6 C41 21.5(6)
Th2 N7 Si6 C42 138.9(5)
Th2 N7 Si6 C43 -98.7(6)
Th2 N7 C47 C48 53.4(11)
N5 Si4 C27 C28 161.9(7)
N5 Si4 C27 C29 41.7(8)
N5 Si4 C27 C30 -79.5(10)
N5 C31 C32 N8 -51.3(15)
Si4 N5 C31 C32 -133.8(9)
C25 Si4 C27 C28 48.0(9)
C25 Si4 C27 C29 -72.1(8)
C25 Si4 C27 C30 166.6(9)
C26 Si4 C27 C28 -71.3(9)
C26 Si4 C27 C29 168.5(7)
C26 Si4 C27 C30 47.3(10)
C31 N5 Si4 C25 172.9(8)
C31 N5 Si4 C26 -66.2(9)
C31 N5 Si4 C27 56.1(9)
C31 C32 N8 Th2 28.9(13)
C31 C32 N8 C40 -89.1(12)
C31 C32 N8 C48 146.8(10)
N6 C39 C40 N8 -68.1(17)
N6A C39 C40 N8 -59.5(13)
Si5 N6 C39 C40 -101(3)
Si5A N6A C39 C40 -96.6(15)
C39 N6 Si5 C33 52(4)
C39 N6 Si5 C34 170(3)
C39 N6 Si5 C35 -68(4)
C39 N6A Si5A C33A 50.2(19)
C39 N6A Si5A C34A 167.8(16)
C39 N6A Si5A C35A -72.2(17)
C39 C40 N8 Th2 29.7(11)
C39 C40 N8 C32 147.7(9)
C39 C40 N8 C48 -89.1(11)
N7 Si6 C43 C44 174.4(7)
N7 Si6 C43 C45 -65.4(8)
N7 Si6 C43 C46 54.6(8)
N7 C47 C48 N8 -54.3(13)
Si6 N7 C47 C48 -130.2(8)
C41 Si6 C43 C44 54.8(8)
C41 Si6 C43 C45 175.1(7)
C41 Si6 C43 C46 -64.9(7)
C42 Si6 C43 C44 -60.6(8)
C42 Si6 C43 C45 59.6(8)
C42 Si6 C43 C46 179.6(7)
C47 N7 Si6 C41 -154.2(7)
C47 N7 Si6 C42 -36.9(9)
C47 N7 Si6 C43 85.5(8)
C47 C48 N8 Th2 28.4(12)
C47 C48 N8 C32 -89.8(11)
C47 C48 N8 C40 147.6(10)
